data_2228732
loop_
_publ_author_name
'Haridharan, N.'
'Ramkumar, V.'
'Dhamodharan, R.'

_publ_section_title
;
 3-(9<i>H</i>-Carbazol-9-yl)propan-1-ol
;
_journal_coeditor_code HB5760
_journal_issue 1
_journal_name_full 'Acta Crystallographica Section E'
_journal_page_first o180
_journal_paper_doi 10.1107/S1600536810051809
_journal_volume 67
_journal_year 2011
_chemical_formula_iupac 'C15 H15 N O'
_chemical_formula_moiety 'C15 H15 N O'
_chemical_formula_sum 'C15 H15 N O'
_chemical_formula_weight 225.28
_chemical_name_systematic
;
3-(9<i>H</i>-Carbazol-9-yl)propan-1-ol
;
_space_group_IT_number 14
_symmetry_cell_setting monoclinic
_symmetry_space_group_name_Hall '-P 2yn'
_symmetry_space_group_name_H-M 'P 1 21/n 1'
_atom_sites_solution_hydrogens geom
_atom_sites_solution_primary direct
_atom_sites_solution_secondary difmap
_audit_creation_method SHELXL-97
_cell_angle_alpha 90.00
_cell_angle_beta 97.778(6)
_cell_angle_gamma 90.00
_cell_formula_units_Z 4
_cell_length_a 5.2930(6)
_cell_length_b 12.5935(16)
_cell_length_c 17.954(2)
_cell_measurement_reflns_used 1647
_cell_measurement_temperature 298(2)
_cell_measurement_theta_max 23.54
_cell_measurement_theta_min 2.25
_cell_volume 1185.8(2)
_computing_cell_refinement 'SAINT (Bruker, 2004)'
_computing_data_collection 'APEX2 (Bruker, 2004)'
_computing_data_reduction 'SAINT (Bruker, 2004)'
_computing_molecular_graphics 'ORTEP3 (Farrugia, 1997)'
_computing_publication_material 'SHELXL97 (Sheldrick, 2008)'
_computing_structure_refinement 'SHELXL97 (Sheldrick, 2008)'
_computing_structure_solution 'SHELXS97 (Sheldrick, 2008)'
_diffrn_ambient_temperature 298(2)
_diffrn_measured_fraction_theta_full 0.991
_diffrn_measured_fraction_theta_max 0.923
_diffrn_measurement_device_type 'Bruker APEXII CCD'
_diffrn_measurement_method 'phi and omega scans'
_diffrn_radiation_monochromator graphite
_diffrn_radiation_source 'fine-focus sealed tube'
_diffrn_radiation_type MoK\a
_diffrn_radiation_wavelength 0.71073
_diffrn_reflns_av_R_equivalents 0.0411
_diffrn_reflns_av_sigmaI/netI 0.0637
_diffrn_reflns_limit_h_max 7
_diffrn_reflns_limit_h_min -5
_diffrn_reflns_limit_k_max 16
_diffrn_reflns_limit_k_min -16
_diffrn_reflns_limit_l_max 23
_diffrn_reflns_limit_l_min -23
_diffrn_reflns_number 8147
_diffrn_reflns_theta_full 25.00
_diffrn_reflns_theta_max 28.35
_diffrn_reflns_theta_min 2.80
_exptl_absorpt_coefficient_mu 0.079
_exptl_absorpt_correction_T_max 0.986
_exptl_absorpt_correction_T_min 0.975
_exptl_absorpt_correction_type multi-scan
_exptl_absorpt_process_details '(SADABS; Bruker, 2004)'
_exptl_crystal_colour colourless
_exptl_crystal_density_diffrn 1.262
_exptl_crystal_density_method 'not measured'
_exptl_crystal_description Block
_exptl_crystal_F_000 480
_exptl_crystal_size_max 0.32
_exptl_crystal_size_mid 0.20
_exptl_crystal_size_min 0.18
_refine_diff_density_max 0.156
_refine_diff_density_min -0.211
_refine_ls_extinction_method none
_refine_ls_goodness_of_fit_ref 0.971
_refine_ls_hydrogen_treatment mixed
_refine_ls_matrix_type full
_refine_ls_number_parameters 162
_refine_ls_number_reflns 2721
_refine_ls_number_restraints 1
_refine_ls_restrained_S_all 0.971
_refine_ls_R_factor_all 0.1174
_refine_ls_R_factor_gt 0.0552
_refine_ls_shift/su_max 0.000
_refine_ls_shift/su_mean 0.000
_refine_ls_structure_factor_coef Fsqd
_refine_ls_weighting_details 'calc w=1/[\s^2^(Fo^2^)+(0.0591P)^2^+0.2606P] where P=(Fo^2^+2Fc^2^)/3'
_refine_ls_weighting_scheme calc
_refine_ls_wR_factor_gt 0.1144
_refine_ls_wR_factor_ref 0.1421
_reflns_number_gt 1566
_reflns_number_total 2721
_reflns_threshold_expression >2sigma(I)
_cod_data_source_file hb5760.cif
_cod_data_source_block I
_cod_original_cell_volume 1185.8(3)
_cod_original_sg_symbol_H-M 'P 21/n'
_cod_database_code 2228732
_cod_database_fobs_code 2228732

loop_
_symmetry_equiv_pos_as_xyz
'x, y, z'
'-x+1/2, y+1/2, -z+1/2'
'-x, -y, -z'
'x-1/2, -y-1/2, z-1/2'

loop_
_atom_site_type_symbol
_atom_site_label
_atom_site_fract_x
_atom_site_fract_y
_atom_site_fract_z
_atom_site_U_iso_or_equiv
_atom_site_adp_type
_atom_site_calc_flag
_atom_site_refinement_flags
_atom_site_occupancy
_atom_site_disorder_assembly
_atom_site_disorder_group
C C1 0.2244(4) 0.30270(16) 0.27538(14) 0.0562(6) Uani d . 1 . .
H H1 0.1063 0.3269 0.2360 0.067 Uiso calc R 1 . .
C C2 0.2145(5) 0.33733(17) 0.34732(16) 0.0648(7) Uani d . 1 . .
H H2 0.0895 0.3857 0.3565 0.078 Uiso calc R 1 . .
C C3 0.3882(5) 0.30124(17) 0.40636(14) 0.0630(7) Uani d . 1 . .
H H3 0.3773 0.3259 0.4546 0.076 Uiso calc R 1 . .
C C4 0.5764(4) 0.23001(16) 0.39565(12) 0.0519(6) Uani d . 1 . .
H H4 0.6922 0.2059 0.4357 0.062 Uiso calc R 1 . .
C C5 0.5869(3) 0.19539(14) 0.32266(11) 0.0395(5) Uani d . 1 . .
C C6 0.6937(3) 0.11621(14) 0.21952(11) 0.0389(5) Uani d . 1 . .
C C7 0.8142(4) 0.05761(15) 0.16897(12) 0.0484(5) Uani d . 1 . .
H H7 0.9554 0.0155 0.1851 0.058 Uiso calc R 1 . .
C C8 0.7165(5) 0.06429(17) 0.09406(12) 0.0562(6) Uani d . 1 . .
H H8 0.7949 0.0265 0.0590 0.067 Uiso calc R 1 . .
C C9 0.5048(5) 0.12569(17) 0.06958(13) 0.0589(6) Uani d . 1 . .
H H9 0.4426 0.1280 0.0186 0.071 Uiso calc R 1 . .
C C10 0.3857(4) 0.18309(16) 0.11946(12) 0.0527(6) Uani d . 1 . .
H H10 0.2430 0.2239 0.1026 0.063 Uiso calc R 1 . .
C C11 0.4806(3) 0.17964(14) 0.19561(11) 0.0407(5) Uani d . 1 . .
C C12 0.4124(4) 0.23114(14) 0.26192(11) 0.0412(5) Uani d . 1 . .
C C13 0.9639(3) 0.06950(15) 0.34094(11) 0.0429(5) Uani d . 1 . .
H H13A 1.0058 0.1062 0.3885 0.051 Uiso calc R 1 . .
H H13B 1.1125 0.0724 0.3148 0.051 Uiso calc R 1 . .
C C14 0.9059(4) -0.04550(14) 0.35637(11) 0.0436(5) Uani d . 1 . .
H H14A 0.8677 -0.0822 0.3087 0.052 Uiso calc R 1 . .
H H14B 1.0576 -0.0778 0.3834 0.052 Uiso calc R 1 . .
C C15 0.6889(4) -0.06224(17) 0.40063(12) 0.0502(5) Uani d . 1 . .
H H15A 0.5344 -0.0327 0.3732 0.060 Uiso calc R 1 . .
H H15B 0.6623 -0.1378 0.4067 0.060 Uiso calc R 1 . .
N N1 0.7554(3) 0.12450(12) 0.29658(9) 0.0406(4) Uani d . 1 . .
O O1 0.7366(3) -0.01369(15) 0.47257(9) 0.0653(5) Uani d D 1 . .
H H1O 0.594(9) -0.009(6) 0.500(4) 0.13(2) Uiso d PD 0.50 . .
H H1OA 0.903(11) -0.012(5) 0.489(4) 0.10(2) Uiso d P 0.50 . .

loop_
_atom_site_aniso_label
_atom_site_aniso_U_11
_atom_site_aniso_U_22
_atom_site_aniso_U_33
_atom_site_aniso_U_12
_atom_site_aniso_U_13
_atom_site_aniso_U_23
C1 0.0484(13) 0.0443(11) 0.0776(18) 0.0071(10) 0.0148(12) 0.0099(11)
C2 0.0610(15) 0.0465(12) 0.093(2) 0.0095(11) 0.0321(15) -0.0026(13)
C3 0.0699(16) 0.0525(13) 0.0715(17) -0.0036(13) 0.0278(14) -0.0149(12)
C4 0.0557(13) 0.0503(12) 0.0503(14) -0.0030(11) 0.0098(10) -0.0076(10)
C5 0.0368(10) 0.0359(9) 0.0471(12) -0.0044(9) 0.0107(9) -0.0025(9)
C6 0.0355(10) 0.0389(10) 0.0431(12) -0.0057(9) 0.0083(9) 0.0016(9)
C7 0.0475(12) 0.0470(11) 0.0528(13) -0.0013(10) 0.0140(10) -0.0017(10)
C8 0.0688(15) 0.0580(13) 0.0448(13) -0.0106(12) 0.0180(11) -0.0064(11)
C9 0.0740(16) 0.0613(13) 0.0401(13) -0.0118(13) 0.0027(11) 0.0020(11)
C10 0.0504(12) 0.0521(12) 0.0533(14) -0.0071(10) -0.0010(10) 0.0114(11)
C11 0.0364(11) 0.0382(10) 0.0469(12) -0.0067(9) 0.0040(9) 0.0061(9)
C12 0.0369(10) 0.0338(9) 0.0538(13) -0.0016(9) 0.0088(9) 0.0057(9)
C13 0.0290(10) 0.0519(11) 0.0473(12) -0.0002(9) 0.0035(9) 0.0020(9)
C14 0.0404(11) 0.0466(11) 0.0439(12) 0.0040(9) 0.0059(9) 0.0008(9)
C15 0.0401(12) 0.0574(12) 0.0524(14) -0.0080(10) 0.0034(10) 0.0019(10)
N1 0.0378(9) 0.0430(8) 0.0408(10) 0.0041(7) 0.0043(7) -0.0014(7)
O1 0.0512(11) 0.0989(13) 0.0473(10) -0.0058(10) 0.0125(8) -0.0059(9)

loop_
_atom_type_symbol
_atom_type_description
_atom_type_scat_dispersion_real
_atom_type_scat_dispersion_imag
_atom_type_scat_source
C C 0.0033 0.0016 'International Tables Vol C Tables 4.2.6.8 and 6.1.1.4'
H H 0.0000 0.0000 'International Tables Vol C Tables 4.2.6.8 and 6.1.1.4'
N N 0.0061 0.0033 'International Tables Vol C Tables 4.2.6.8 and 6.1.1.4'
O O 0.0106 0.0060 'International Tables Vol C Tables 4.2.6.8 and 6.1.1.4'

loop_
_geom_angle_atom_site_label_1
_geom_angle_atom_site_label_2
_geom_angle_atom_site_label_3
_geom_angle_site_symmetry_1
_geom_angle_site_symmetry_3
_geom_angle
_geom_angle_publ_flag
C2 C1 C12 . . 119.4(2) ?
C2 C1 H1 . . 120.3 ?
C12 C1 H1 . . 120.3 ?
C1 C2 C3 . . 120.8(2) ?
C1 C2 H2 . . 119.6 ?
C3 C2 H2 . . 119.6 ?
C4 C3 C2 . . 121.8(2) ?
C4 C3 H3 . . 119.1 ?
C2 C3 H3 . . 119.1 ?
C3 C4 C5 . . 117.3(2) ?
C3 C4 H4 . . 121.3 ?
C5 C4 H4 . . 121.3 ?
N1 C5 C4 . . 129.05(19) ?
N1 C5 C12 . . 109.24(17) ?
C4 C5 C12 . . 121.72(18) ?
N1 C6 C7 . . 128.79(18) ?
N1 C6 C11 . . 109.58(16) ?
C7 C6 C11 . . 121.62(19) ?
C8 C7 C6 . . 117.4(2) ?
C8 C7 H7 . . 121.3 ?
C6 C7 H7 . . 121.3 ?
C7 C8 C9 . . 121.7(2) ?
C7 C8 H8 . . 119.1 ?
C9 C8 H8 . . 119.1 ?
C10 C9 C8 . . 120.8(2) ?
C10 C9 H9 . . 119.6 ?
C8 C9 H9 . . 119.6 ?
C9 C10 C11 . . 119.3(2) ?
C9 C10 H10 . . 120.4 ?
C11 C10 H10 . . 120.4 ?
C10 C11 C6 . . 119.15(18) ?
C10 C11 C12 . . 134.31(18) ?
C6 C11 C12 . . 106.52(17) ?
C1 C12 C5 . . 118.99(19) ?
C1 C12 C11 . . 134.5(2) ?
C5 C12 C11 . . 106.53(16) ?
N1 C13 C14 . . 113.60(15) ?
N1 C13 H13A . . 108.8 ?
C14 C13 H13A . . 108.8 ?
N1 C13 H13B . . 108.8 ?
C14 C13 H13B . . 108.8 ?
H13A C13 H13B . . 107.7 ?
C15 C14 C13 . . 114.89(16) ?
C15 C14 H14A . . 108.5 ?
C13 C14 H14A . . 108.5 ?
C15 C14 H14B . . 108.5 ?
C13 C14 H14B . . 108.5 ?
H14A C14 H14B . . 107.5 ?
O1 C15 C14 . . 111.54(16) ?
O1 C15 H15A . . 109.3 ?
C14 C15 H15A . . 109.3 ?
O1 C15 H15B . . 109.3 ?
C14 C15 H15B . . 109.3 ?
H15A C15 H15B . . 108.0 ?
C6 N1 C5 . . 108.11(15) ?
C6 N1 C13 . . 125.06(15) ?
C5 N1 C13 . . 126.82(16) ?
C15 O1 H1O . . 116(5) ?
C15 O1 H1OA . . 111(5) ?
H1O O1 H1OA . . 130(7) ?

loop_
_geom_bond_atom_site_label_1
_geom_bond_atom_site_label_2
_geom_bond_site_symmetry_2
_geom_bond_distance
_geom_bond_publ_flag
C1 C2 . 1.371(3) ?
C1 C12 . 1.387(3) ?
C1 H1 . 0.9300 ?
C2 C3 . 1.383(3) ?
C2 H2 . 0.9300 ?
C3 C4 . 1.373(3) ?
C3 H3 . 0.9300 ?
C4 C5 . 1.389(3) ?
C4 H4 . 0.9300 ?
C5 N1 . 1.388(2) ?
C5 C12 . 1.405(3) ?
C6 N1 . 1.382(2) ?
C6 C7 . 1.390(3) ?
C6 C11 . 1.401(3) ?
C7 C8 . 1.377(3) ?
C7 H7 . 0.9300 ?
C8 C9 . 1.383(3) ?
C8 H8 . 0.9300 ?
C9 C10 . 1.369(3) ?
C9 H9 . 0.9300 ?
C10 C11 . 1.392(3) ?
C10 H10 . 0.9300 ?
C11 C12 . 1.444(3) ?
C13 N1 . 1.447(2) ?
C13 C14 . 1.514(2) ?
C13 H13A . 0.9700 ?
C13 H13B . 0.9700 ?
C14 C15 . 1.497(3) ?
C14 H14A . 0.9700 ?
C14 H14B . 0.9700 ?
C15 O1 . 1.420(3) ?
C15 H15A . 0.9700 ?
C15 H15B . 0.9700 ?
O1 H1O . 0.95(2) ?
O1 H1OA . 0.89(6) ?

loop_
_geom_hbond_atom_site_label_D
_geom_hbond_atom_site_label_H
_geom_hbond_atom_site_label_A
_geom_hbond_site_symmetry_A
_geom_hbond_distance_DH
_geom_hbond_distance_HA
_geom_hbond_distance_DA
_geom_hbond_angle_DHA
O1 H1O O1 3_656 0.95(2) 1.91(3) 2.834(3) 163(6)
O1 H1OA O1 3_756 0.89(6) 1.96(6) 2.850(4) 172(6)

loop_
_geom_torsion_atom_site_label_1
_geom_torsion_atom_site_label_2
_geom_torsion_atom_site_label_3
_geom_torsion_atom_site_label_4
_geom_torsion_site_symmetry_1
_geom_torsion_site_symmetry_2
_geom_torsion_site_symmetry_3
_geom_torsion_site_symmetry_4
_geom_torsion
_geom_torsion_publ_flag
C12 C1 C2 C3 . . . . -0.4(3) ?
C1 C2 C3 C4 . . . . 0.1(3) ?
C2 C3 C4 C5 . . . . 0.2(3) ?
C3 C4 C5 N1 . . . . -179.93(18) ?
C3 C4 C5 C12 . . . . -0.2(3) ?
N1 C6 C7 C8 . . . . -178.94(18) ?
C11 C6 C7 C8 . . . . 0.1(3) ?
C6 C7 C8 C9 . . . . -0.8(3) ?
C7 C8 C9 C10 . . . . 0.6(3) ?
C8 C9 C10 C11 . . . . 0.3(3) ?
C9 C10 C11 C6 . . . . -0.9(3) ?
C9 C10 C11 C12 . . . . 177.4(2) ?
N1 C6 C11 C10 . . . . 179.95(16) ?
C7 C6 C11 C10 . . . . 0.7(3) ?
N1 C6 C11 C12 . . . . 1.23(19) ?
C7 C6 C11 C12 . . . . -178.00(16) ?
C2 C1 C12 C5 . . . . 0.4(3) ?
C2 C1 C12 C11 . . . . -179.4(2) ?
N1 C5 C12 C1 . . . . 179.64(15) ?
C4 C5 C12 C1 . . . . -0.1(3) ?
N1 C5 C12 C11 . . . . -0.46(19) ?
C4 C5 C12 C11 . . . . 179.76(16) ?
C10 C11 C12 C1 . . . . 1.0(4) ?
C6 C11 C12 C1 . . . . 179.4(2) ?
C10 C11 C12 C5 . . . . -178.9(2) ?
C6 C11 C12 C5 . . . . -0.46(19) ?
N1 C13 C14 C15 . . . . -61.9(2) ?
C13 C14 C15 O1 . . . . -60.5(2) ?
C7 C6 N1 C5 . . . . 177.62(18) ?
C11 C6 N1 C5 . . . . -1.5(2) ?
C7 C6 N1 C13 . . . . -1.3(3) ?
C11 C6 N1 C13 . . . . 179.56(16) ?
C4 C5 N1 C6 . . . . -179.01(18) ?
C12 C5 N1 C6 . . . . 1.22(19) ?
C4 C5 N1 C13 . . . . -0.1(3) ?
C12 C5 N1 C13 . . . . -179.89(16) ?
C14 C13 N1 C6 . . . . -78.8(2) ?
C14 C13 N1 C5 . . . . 102.5(2) ?
